data_1536130
loop_
_publ_author_name
'Correll, S.'
'Stock, N.'
'Schnick, W.'

_publ_section_title
;
 Synthesis, crystal structures and properties of the
 bis-(trimetaphosphimato)-metallates Na4 (Co ((P O2 N)3)2).12H2 O and Na4
 (Ni ((P O2 N H)3)2).12H2 O
;
_journal_name_full 'Solid State Sciences'
_journal_page_first 953
_journal_page_last 965
_journal_volume 6
_journal_year 2004
_chemical_formula_sum 'H30 N6 Na4 Ni O24 P6'
_chemical_name_systematic 'Na4 (Ni ((P O2 N H)3)2) (H2 O)12'
_space_group_IT_number 15
_symmetry_space_group_name_Hall '-C 2yc'
_symmetry_space_group_name_H-M 'C 1 2/c 1'
_cell_angle_alpha 90
_cell_angle_beta 104.49
_cell_angle_gamma 90
_cell_formula_units_Z 4
_cell_length_a 8.944
_cell_length_b 18.906
_cell_length_c 17.236
_cell_volume 2821.819
_citation_journal_id_ASTM SSSCFJ
_cod_data_source_file Correll_SSSCFJ_2004_1429.cif
_cod_data_source_block H30N6Na4Ni1O24P6
_cod_original_formula_sum 'H30 N6 Na4 Ni1 O24 P6'
_cod_database_code 1536130

loop_
_symmetry_equiv_pos_as_xyz
x,y,z
-x,y,-z+1/2
-x,-y,-z
x,-y,z-1/2
x+1/2,y+1/2,z
-x+1/2,y+1/2,-z+1/2
-x+1/2,-y+1/2,-z
x+1/2,-y+1/2,z-1/2

loop_
_atom_site_label
_atom_site_type_symbol
_atom_site_fract_x
_atom_site_fract_y
_atom_site_fract_z
_atom_site_occupancy
_atom_site_U_iso_or_equiv
Na1 Na+1 0.17529 -0.02585 0.06671 1 0.0
H3 H+1 0.7331 0.2024 0.0647 1 0.0
P1 P+5 0.58274 0.15699 -0.04192 1 0.0
O13 O-2 1 0.0852 0.25 1 0.0
H4 H+1 0.0114 -0.1569 0.0859 1 0.0
P2 P+5 0.31094 0.13837 0.01815 1 0.0
O5 O-2 0.61195 0.04618 0.10726 1 0.0
H2 H+1 0.4077 0.1895 0.1345 1 0.0
H6 H+1 0.0318 0.1075 0.0543 1 0.0
Na2 Na+1 0 -0.14477 0.25 1 0.0
N1 N-3 0.39883 0.17976 -0.04524 1 0.0
H7 H+1 -0.0232 0.0683 0.1104 1 0.0
O2 O-2 0.64603 0.20647 -0.09328 1 0.0
N3 N-3 0.6817 0.16496 0.05387 1 0.0
O1 O-2 0.58017 0.07939 -0.06302 1 0.0
H5 H+1 0.1673 -0.1648 0.1197 1 0.0
H8 H+1 0.3175 0.058 0.2042 1 0.0
H11 H+1 -0.2632 -0.2221 0.1735 1 0.0
O8 O-2 -0.0175 0.06378 0.06006 1 0.0
H12 H+1 -0.5501 -0.1809 0.2125 1 0.0
H9 H+1 0.2909 -0.0088 0.2223 1 0.0
Ni1 Ni+2 0.5 0 0 1 0.0
O7 O-2 0.0851 -0.13795 0.1213 1 0.0
O12 O-2 -0.5 -0.1562 0.25 1 0.0
N2 N-3 0.4291 0.14885 0.11006 1 0.0
P3 P+5 0.61533 0.12431 0.12522 1 0.0
O3 O-2 0.3059 0.06054 -0.00185 1 0.0
O4 O-2 0.15996 0.17368 0.01501 1 0.0
Na3 Na+1 0.4378 -0.04629 0.30459 0.5 0.0
H10 H+1 -0.1997 -0.2717 0.2306 1 0.0
H1 H+1 0.3845 0.223 -0.042 1 0.0
O9 O-2 0.3265 0.01459 0.19051 1 0.0
O10 O-2 -0.1769 -0.2365 0.20275 1 0.0
O11 O-2 -0.1784 -0.06011 0.18606 1 0.0
O6 O-2 0.70566 0.14766 0.20601 1 0.0
